data_2006044
loop_
_publ_author_name
'Dickman, M. H.'

_publ_section_title
;<i>trans</i>-Diaquabis(hexafluoroacetylacetonato-<i>O</i>,<i>O</i>')manganese(II)
 Monohydrate
;
_journal_issue 4
_journal_name_full 'Acta Crystallographica Section C'
_journal_page_first 402
_journal_page_last 404
_journal_paper_doi 10.1107/S010827019601459X
_journal_volume 53
_journal_year 1997
_chemical_formula_iupac '[Mn (C5 H1 F6 O2)2 (H2 O1)2], H2 O1'
_chemical_formula_moiety 'C10 H8 F12 Mn O7'
_chemical_formula_sum 'C10 H8 F12 Mn O7'
_chemical_formula_weight 523.10
_chemical_name_systematic
;
trans-bisaquabis(1,1,1,5,5,5-hexafluoroacetylacetonato)manganese(II)
monohydrate
;
_space_group_IT_number 62
_symmetry_cell_setting orthorhombic
_symmetry_space_group_name_Hall '-P 2ac 2n'
_symmetry_space_group_name_H-M 'P n m a'
_audit_creation_method SHELXL
_cell_angle_alpha 90.
_cell_angle_beta 90.
_cell_angle_gamma 90.
_cell_formula_units_Z 4
_cell_length_a 7.2380(10)
_cell_length_b 22.149(3)
_cell_length_c 11.2440(10)
_cell_measurement_reflns_used 38
_cell_measurement_temperature 173(2)
_cell_measurement_theta_max 12.36
_cell_measurement_theta_min 4.93
_cell_volume 1802.6(4)
_computing_cell_refinement XSCANS
_computing_data_collection 'XSCANS (Siemens, 1994)'
_computing_data_reduction XSCANS
_computing_molecular_graphics 'SHELXTL-Plus (Sheldrick, 1990b)'
_computing_publication_material SHELXTL-Plus
_computing_structure_refinement 'SHELXL93 (Sheldrick, 1993)'
_computing_structure_solution 'SHELXS86 (Sheldrick, 1990a)'
_diffrn_ambient_temperature 173(2)
_diffrn_measurement_device 'Siemens P4/RA'
_diffrn_measurement_method \w
_diffrn_radiation_monochromator graphite
_diffrn_radiation_source 'rotating anode'
_diffrn_radiation_type MoK\a
_diffrn_radiation_wavelength 0.71073
_diffrn_reflns_av_R_equivalents 0.0346
_diffrn_reflns_av_sigmaI/netI 0.0442
_diffrn_reflns_limit_h_max 9
_diffrn_reflns_limit_h_min -1
_diffrn_reflns_limit_k_max 1
_diffrn_reflns_limit_k_min -28
_diffrn_reflns_limit_l_max 14
_diffrn_reflns_limit_l_min -1
_diffrn_reflns_number 2835
_diffrn_reflns_theta_max 27.51
_diffrn_reflns_theta_min 1.84
_diffrn_standards_decay_% '7.36% (linear decay correction applied)'
_diffrn_standards_interval_count 97
_diffrn_standards_number 3
_exptl_absorpt_coefficient_mu 0.884
_exptl_absorpt_correction_type none
_exptl_crystal_colour yellow
_exptl_crystal_density_diffrn 1.928
_exptl_crystal_density_method 'not measured'
_exptl_crystal_description plate
_exptl_crystal_F_000 1028
_exptl_crystal_size_max 0.30
_exptl_crystal_size_mid 0.30
_exptl_crystal_size_min 0.04
_refine_diff_density_max 0.492
_refine_diff_density_min -0.295
_refine_ls_extinction_method none
_refine_ls_goodness_of_fit_all 1.075
_refine_ls_goodness_of_fit_obs 1.141
_refine_ls_hydrogen_treatment 'H atoms refined isotropically'
_refine_ls_matrix_type full
_refine_ls_number_parameters 187
_refine_ls_number_reflns 2135
_refine_ls_number_restraints 6
_refine_ls_restrained_S_all 1.119
_refine_ls_restrained_S_obs 1.199
_refine_ls_R_factor_all 0.0707
_refine_ls_R_factor_obs 0.0455
_refine_ls_shift/esd_max -0.016
_refine_ls_shift/esd_mean 0.002
_refine_ls_structure_factor_coef Fsqd
_refine_ls_weighting_scheme
;
calc w = 1/[\s^2^(F~o~^2^) + (0.0523P)^2^ + 0.8707P]
where P = (F~o~^2^ + 2F~c~^2^)/3
;
_refine_ls_wR_factor_all 0.1165
_refine_ls_wR_factor_obs 0.1040
_reflns_number_observed 1558
_reflns_number_total 2135
_reflns_observed_criterion >2sigma(I)
_cod_data_source_file bs1010.cif
_cod_data_source_block mhd4
_cod_depositor_comments
;
The following automatic conversions were performed:

'_geom_torsion_publ_flag' value 'NO' changed to 'no' according to
/home/saulius/struct/CIF-dictionaries/cif_core.dic dictionary named
'cif_core.dic' version 2.4.1 from 2010-06-29 (6 times).

Automatic conversion script
Id: cif_fix_values 1715 2011-07-08 13:25:40Z adriana 
;
_cod_database_code 2006044

loop_
_symmetry_equiv_pos_as_xyz
'x, y, z'
'-x+1/2, -y, z+1/2'
'-x, y+1/2, -z'
'x+1/2, -y+1/2, -z+1/2'
'-x, -y, -z'
'x-1/2, y, -z-1/2'
'x, -y-1/2, z'
'-x-1/2, y-1/2, z-1/2'

loop_
_atom_site_aniso_label
_atom_site_aniso_U_11
_atom_site_aniso_U_12
_atom_site_aniso_U_13
_atom_site_aniso_U_22
_atom_site_aniso_U_23
_atom_site_aniso_U_33
Mn1 0.0241(3) 0.000 -0.0011(3) 0.0283(3) 0.000 0.0185(3)
O1 0.0350(11) -0.0015(9) -0.0069(9) 0.0244(9) 0.0042(8) 0.0264(9)
O2 0.0276(11) 0.0091(10) -0.0022(10) 0.0469(12) 0.0052(10) 0.0285(10)
O3 0.056(2) 0.000 0.024(2) 0.027(2) 0.000 0.035(2)
O4 0.026(2) 0.000 0.0029(14) 0.057(2) 0.000 0.024(2)
O5W 0.025(2) 0.000 0.0059(15) 0.072(3) 0.000 0.034(2)
C1 0.052(2) -0.012(2) -0.003(2) 0.037(2) 0.0033(15) 0.041(2)
C2 0.034(2) 0.0009(12) 0.0061(12) 0.0272(14) 0.0009(11) 0.0241(13)
C3 0.053(2) 0.0039(15) 0.0027(15) 0.0285(14) 0.0081(13) 0.0268(15)
C4 0.045(2) 0.0192(15) 0.0054(14) 0.038(2) 0.0076(13) 0.0220(14)
C5 0.063(3) 0.023(2) -0.008(2) 0.066(3) 0.015(2) 0.038(2)
F1 0.100(2) -0.0337(13) -0.023(2) 0.0426(12) 0.0199(12) 0.079(2)
F2 0.0410(13) -0.0097(13) 0.0039(15) 0.082(2) -0.013(2) 0.108(2)
F3 0.078(2) -0.0288(13) -0.0151(12) 0.0706(14) 0.0006(11) 0.0419(12)
F4 0.085(3) 0.012(2) -0.014(2) 0.052(2) 0.031(2) 0.055(2)
F5 0.105(5) 0.014(3) -0.039(3) 0.071(2) 0.003(2) 0.043(3)
F6 0.098(4) 0.098(5) 0.036(3) 0.126(6) 0.055(5) 0.086(4)
F4' 0.078(7) 0.031(6) -0.041(7) 0.094(7) 0.047(7) 0.120(9)
F5' 0.358(33) 0.103(13) -0.142(19) 0.064(8) -0.010(8) 0.126(15)
F6' 0.089(10) 0.050(13) 0.010(8) 0.383(33) 0.138(15) 0.077(9)

loop_
_atom_site_label
_atom_site_occupancy
_atom_site_fract_x
_atom_site_fract_y
_atom_site_fract_z
_atom_site_U_iso_or_equiv
_atom_site_thermal_displace_type
_atom_site_calc_flag
_atom_site_refinement_flags
_atom_site_disorder_group
_atom_site_type_symbol
Mn1 1 0.17605(9) 0.2500 0.54015(5) 0.0236(2) Uani d S . Mn
O1 1 0.3388(3) 0.31940(8) 0.6211(2) 0.0286(4) Uani d . . O
O2 1 0.0307(3) 0.32483(10) 0.4600(2) 0.0343(5) Uani d . . O
O3 1 -0.0200(5) 0.2500 0.6853(3) 0.0395(8) Uani d S . O
O4 1 0.3561(5) 0.2500 0.3843(3) 0.0355(8) Uani d S . O
O5W 1 0.2399(5) 0.2500 0.1420(3) 0.0439(9) Uani d S . O
C1 1 0.5256(6) 0.4045(2) 0.6354(3) 0.0435(9) Uani d . . C
C2 1 0.3582(4) 0.37213(13) 0.5816(3) 0.0285(6) Uani d . . C
C3 1 0.2528(5) 0.40215(14) 0.4982(3) 0.0361(7) Uani d . . C
C4 1 0.0967(5) 0.37685(14) 0.4459(3) 0.0348(7) Uani d . . C
C5 1 -0.0141(6) 0.4166(2) 0.3603(3) 0.0556(11) Uani d D . C
F1 1 0.5469(4) 0.46047(10) 0.6007(3) 0.0739(9) Uani d . . F
F2 1 0.6809(3) 0.37438(12) 0.6078(3) 0.0769(8) Uani d . . F
F3 1 0.5184(4) 0.40362(11) 0.7527(2) 0.0635(7) Uani d . . F
F4 0.67 0.0899(6) 0.4651(2) 0.3201(4) 0.0639(11) Uani d PD 1 F
F5 0.67 -0.0538(11) 0.3889(2) 0.2638(4) 0.073(2) Uani d PD 1 F
F6 0.67 -0.1507(10) 0.4407(4) 0.4146(6) 0.103(3) Uani d PD 1 F
F4' 0.33 -0.1880(13) 0.3899(5) 0.3438(14) 0.097(3) Uani d PD 2 F
F5' 0.33 -0.0880(37) 0.4657(7) 0.3946(14) 0.183(13) Uani d PD 2 F
F6' 0.33 0.0362(22) 0.4066(11) 0.2502(9) 0.183(12) Uani d PD 2 F
H3C 1 0.2912(42) 0.4404(14) 0.4760(27) 0.024(8) Uiso d . . H
H1O3 1 -0.0432(58) 0.2826(17) 0.7235(42) 0.070(14) Uiso d . . H
H1O4 1 0.3231(87) 0.2500 0.3181(59) 0.062(20) Uiso d S . H
H2O4 1 0.4598(94) 0.2500 0.3796(60) 0.061(22) Uiso d S . H
H1O5 1 0.2871(65) 0.2811(19) 0.1212(45) 0.079(17) Uiso d . . H

loop_
_atom_type_symbol
_atom_type_description
_atom_type_scat_dispersion_real
_atom_type_scat_dispersion_imag
_atom_type_scat_source
C C 0.0033 0.0016 'International Tables Vol C Tables 4.2.6.8 and 6.1.1.4'
H H 0.0000 0.0000 'International Tables Vol C Tables 4.2.6.8 and 6.1.1.4'
O O 0.0106 0.0060 'International Tables Vol C Tables 4.2.6.8 and 6.1.1.4'
F F 0.0171 0.0103 'International Tables Vol C Tables 4.2.6.8 and 6.1.1.4'
Mn Mn 0.3368 0.7283 'International Tables Vol C Tables 4.2.6.8 and 6.1.1.4'

loop_
_geom_angle_atom_site_label_1
_geom_angle_atom_site_label_2
_geom_angle_atom_site_label_3
_geom_angle_site_symmetry_1
_geom_angle_site_symmetry_3
_geom_angle
_geom_angle_publ_flag
O1 Mn1 O1 . 7_565 91.85(10) yes
O1 Mn1 O2 . 7_565 175.39(8) yes
O1 Mn1 O2 7_565 7_565 83.94(8) ?
O1 Mn1 O2 . . 83.94(8) yes
O1 Mn1 O2 7_565 . 175.39(8) ?
O2 Mn1 O2 7_565 . 100.21(12) yes
O1 Mn1 O3 . . 92.31(9) yes
O1 Mn1 O3 7_565 . 92.31(9) ?
O2 Mn1 O3 7_565 . 89.72(9) ?
O2 Mn1 O3 . . 89.72(9) yes
O1 Mn1 O4 . . 90.73(9) yes
O1 Mn1 O4 7_565 . 90.73(9) ?
O2 Mn1 O4 7_565 . 87.47(9) ?
O2 Mn1 O4 . . 87.47(9) yes
O3 Mn1 O4 . . 175.62(15) yes
C2 O1 Mn1 . . 125.3(2) yes
C4 O2 Mn1 . . 124.8(2) yes
Mn1 O3 O1 . 6_557 144.14(9) ?
Mn1 O3 O1 . 4_456 144.14(9) ?
O1 O3 O1 6_557 4_456 65.16(10) ?
Mn1 O4 O5W . . 126.2(2) yes
O4 O5W O4 6_556 . 113.2(2) ?
O4 O5W O2 6_556 6_656 132.58(12) ?
O4 O5W O2 . 6_656 99.37(12) ?
O4 O5W O2 6_556 4 132.58(12) ?
O4 O5W O2 . 4 99.37(12) ?
O2 O5W O2 6_656 4 69.32(11) ?
F1 C1 F3 . . 108.4(3) ?
F1 C1 F2 . . 107.7(3) ?
F3 C1 F2 . . 104.9(3) ?
F1 C1 C2 . . 114.7(3) ?
F3 C1 C2 . . 110.9(3) ?
F2 C1 C2 . . 109.8(3) ?
O1 C2 C3 . . 128.7(3) yes
O1 C2 C1 . . 112.5(3) yes
C3 C2 C1 . . 118.7(3) yes
C2 C3 C4 . . 122.9(3) yes
O2 C4 C3 . . 128.6(3) yes
O2 C4 C5 . . 114.1(3) yes
C3 C4 C5 . . 117.3(3) yes
F5' C5 F6' . . 123.3(11) ?
F5 C5 F6 . . 115.5(6) ?
F5 C5 F4 . . 102.6(4) ?
F6 C5 F4 . . 104.7(5) ?
F5' C5 F4' . . 91.3(12) ?
F6' C5 F4' . . 93.0(9) ?
F5' C5 C4 . . 121.5(7) ?
F5 C5 C4 . . 112.0(4) ?
F6' C5 C4 . . 110.5(8) ?
F6 C5 C4 . . 110.2(4) ?
F4 C5 C4 . . 111.5(4) ?
F4' C5 C4 . . 108.0(4) ?
H1O3 O3 H1O3 . 7_565 115(6) ?
H1O4 O4 H2O4 . . 104(7) ?
H1O5 O5W H1O5 . 7_565 118(7) ?
O3 H1O3 O1 . 6_557 145(4) ?
O4 H1O4 O5W . . 179(6) ?
O4 H2O4 O5W . 6_656 177(7) ?
O5W H1O5 O2 . 6_656 147(5) ?
C2 C3 H3C . . 117(2) ?
C4 C3 H3C . . 120(2) ?

loop_
_geom_bond_atom_site_label_1
_geom_bond_atom_site_label_2
_geom_bond_site_symmetry_2
_geom_bond_distance
_geom_bond_publ_flag
Mn1 O1 . 2.140(2) yes
Mn1 O1 7_565 2.140(2) ?
Mn1 O2 7_565 2.160(2) ?
Mn1 O2 . 2.160(2) yes
Mn1 O3 . 2.162(3) yes
Mn1 O4 . 2.183(3) yes
O1 C2 . 1.258(3) yes
O2 C4 . 1.257(4) yes
C1 F1 . 1.309(4) ?
C1 F3 . 1.320(4) ?
C1 F2 . 1.343(5) ?
C1 C2 . 1.533(5) yes
C2 C3 . 1.379(5) yes
C3 C4 . 1.392(5) yes
C4 C5 . 1.531(4) yes
C5 F5' . 1.271(9) ?
C5 F5 . 1.280(5) ?
C5 F6' . 1.310(9) ?
C5 F6 . 1.278(6) ?
C5 F4 . 1.387(5) ?
C5 F4' . 1.403(8) ?
O3 H1O3 . 0.86(4) ?
O4 H1O4 . 0.78(7) ?
O4 H2O4 . 0.75(7) ?
O5W H1O5 . 0.80(4) ?
C3 H3C . 0.93(3) ?

loop_
_geom_contact_atom_site_label_1
_geom_contact_atom_site_label_2
_geom_contact_distance
_geom_contact_site_symmetry_2
O3 O1 2.855(3) 6_557
O3 O1 2.855(3) 4_456
O4 O5W 2.852(5) .
O5W O4 2.794(5) 6_556
O5W O2 2.914(4) 6_656
O5W O2 2.914(4) 4
H1O3 O1 2.11(5) 6_557
H1O4 O5W 2.07(7) .
H2O4 O5W 2.07(7) 6_656
H1O5 O2 2.21(4) 6_656

loop_
_geom_torsion_atom_site_label_1
_geom_torsion_atom_site_label_2
_geom_torsion_atom_site_label_3
_geom_torsion_atom_site_label_4
_geom_torsion
_geom_torsion_publ_flag
Mn1 O1 C2 C3 16.7(5) no
C2 C3 C4 O2 -2.8(6) no
C4 O2 Mn1 O1 22.7(2) no
O1 C2 C3 C4 2.2(6) no
C3 C4 O2 Mn1 -15.3(5) no
O2 Mn1 O1 C2 -23.4(2) no
